data_4081286
loop_
_publ_author_name
'Seu, Candace S.'
'Ung, David'
'Doud, Michael D.'
'Moore, Curtis E.'
'Rheingold, Arnold L.'
'Kubiak, Clifford P.'

_publ_section_title
;
 Synthesis, Structural, and Electrocatalytic Reduction Studies of
 [Pd(P2N2)2]2+Complexes
;
_journal_issue 16
_journal_name_full Organometallics
_journal_page_first 4556
_journal_paper_doi 10.1021/om400472s
_journal_volume 32
_journal_year 2013
_chemical_formula_moiety 'C36 H48 N4 P4 Pd, 2(B F4), 4(C2 H3 N)'
_chemical_formula_sum 'C44 H60 B2 F8 N8 P4 Pd'
_chemical_formula_weight 1104.90
_chemical_name_systematic
; 
 ? 
;
_space_group_IT_number 14
_symmetry_cell_setting monoclinic
_symmetry_space_group_name_Hall '-P 2ybc'
_symmetry_space_group_name_H-M 'P 1 21/c 1'
_atom_sites_solution_hydrogens geom
_atom_sites_solution_primary direct
_atom_sites_solution_secondary difmap
_audit_creation_method SHELXL-97
_cell_angle_alpha 90.00
_cell_angle_beta 108.980(2)
_cell_angle_gamma 90.00
_cell_formula_units_Z 2
_cell_length_a 14.0539(7)
_cell_length_b 10.0080(5)
_cell_length_c 18.7335(10)
_cell_measurement_reflns_used 9889
_cell_measurement_temperature 100(2)
_cell_measurement_theta_max 26.42
_cell_measurement_theta_min 2.34
_cell_volume 2491.6(2)
_computing_cell_refinement 'Bruker SAINT'
_computing_data_collection 'Bruker APEX2'
_computing_data_reduction 'Bruker SAINT'
_computing_molecular_graphics 'Bruker SHELXTL'
_computing_publication_material 'Bruker SHELXTL'
_computing_structure_refinement 'SHELXL-97 (Sheldrick, 2008)'
_computing_structure_solution 'SHELXS-97 (Sheldrick, 2008)'
_diffrn_ambient_temperature 100(2)
_diffrn_detector_area_resol_mean '1024 x 1024'
_diffrn_measured_fraction_theta_full 0.999
_diffrn_measured_fraction_theta_max 0.997
_diffrn_measurement_device_type 'Bruker Photon 100 CMOS CCD'
_diffrn_measurement_method '\f and \w scans'
_diffrn_radiation_monochromator 'Double-Bounce Multi-layer Mirrors'
_diffrn_radiation_source 'micro-focus sealed tube'
_diffrn_radiation_type MoK\a
_diffrn_radiation_wavelength 0.71073
_diffrn_reflns_av_R_equivalents 0.0219
_diffrn_reflns_av_sigmaI/netI 0.0188
_diffrn_reflns_limit_h_max 17
_diffrn_reflns_limit_h_min -17
_diffrn_reflns_limit_k_max 12
_diffrn_reflns_limit_k_min -12
_diffrn_reflns_limit_l_max 23
_diffrn_reflns_limit_l_min -23
_diffrn_reflns_number 21606
_diffrn_reflns_theta_full 25.00
_diffrn_reflns_theta_max 26.42
_diffrn_reflns_theta_min 2.30
_exptl_absorpt_coefficient_mu 0.572
_exptl_absorpt_correction_T_max 0.9503
_exptl_absorpt_correction_T_min 0.8942
_exptl_absorpt_correction_type multi-scan
_exptl_absorpt_process_details SADABS
_exptl_crystal_colour Yellow
_exptl_crystal_density_diffrn 1.473
_exptl_crystal_density_meas ?
_exptl_crystal_density_method 'not measured'
_exptl_crystal_description Needle
_exptl_crystal_F_000 1136
_exptl_crystal_size_max 0.20
_exptl_crystal_size_mid 0.11
_exptl_crystal_size_min 0.09
_refine_diff_density_max 0.436
_refine_diff_density_min -0.338
_refine_diff_density_rms 0.053
_refine_ls_extinction_coef 'not measured'
_refine_ls_extinction_method none
_refine_ls_goodness_of_fit_ref 1.047
_refine_ls_hydrogen_treatment mixed
_refine_ls_matrix_type full
_refine_ls_number_parameters 319
_refine_ls_number_reflns 5130
_refine_ls_number_restraints 0
_refine_ls_restrained_S_all 1.047
_refine_ls_R_factor_all 0.0258
_refine_ls_R_factor_gt 0.0214
_refine_ls_shift/su_max 0.000
_refine_ls_shift/su_mean 0.000
_refine_ls_structure_factor_coef Fsqd
_refine_ls_weighting_details 'calc w=1/[\s^2^(Fo^2^)+(0.0217P)^2^+1.8317P] where P=(Fo^2^+2Fc^2^)/3'
_refine_ls_weighting_scheme calc
_refine_ls_wR_factor_gt 0.0513
_refine_ls_wR_factor_ref 0.0535
_reflns_number_gt 4625
_reflns_number_total 5130
_reflns_threshold_expression >2sigma(I)
_cod_data_source_file om400472s_si_002.cif
_cod_data_source_block du003_0m
_cod_depositor_comments
;
The following automatic conversions were performed:

'_symmetry_cell_setting' value 'Monoclinic' changed to 'monoclinic'
according to /home/saulius/struct/CIF-dictionaries/cif_core.dic
dictionary named 'cif_core.dic' version 2.4.2 from 2011-04-26.

Automatic conversion script
Id: cif_fix_values 1891 2012-01-12 08:04:46Z andrius 

The following automatic conversions were performed:

'_exptl_crystal_density_meas' value 'not measured' was changed to '?'
- the value is perceived as not measured.

Automatic conversion script
Id: cif_fix_values 3008 2015-01-20 13:52:24Z robertas 
;
_cod_original_sg_symbol_H-M P2(1)/c
_cod_database_code 4081286

loop_
_symmetry_equiv_pos_as_xyz
'x, y, z'
'-x, y+1/2, -z+1/2'
'-x, -y, -z'
'x, -y-1/2, z-1/2'

loop_
_atom_site_label
_atom_site_type_symbol
_atom_site_fract_x
_atom_site_fract_y
_atom_site_fract_z
_atom_site_U_iso_or_equiv
_atom_site_adp_type
_atom_site_occupancy
_atom_site_symmetry_multiplicity
_atom_site_calc_flag
_atom_site_refinement_flags
Pd1 Pd 0.0000 0.0000 0.0000 0.00774(5) Uani 1 2 d S
P1 P -0.03421(3) 0.15363(4) -0.09930(2) 0.00969(8) Uani 1 1 d .
P2 P -0.07273(3) 0.17024(4) 0.04915(2) 0.01031(8) Uani 1 1 d .
N1 N 0.07274(10) 0.32342(13) 0.01605(7) 0.0145(3) Uani 1 1 d .
N2 N -0.20073(9) 0.27695(12) -0.08504(7) 0.0111(3) Uani 1 1 d .
C1 C 0.15949(11) 0.24310(15) 0.04507(9) 0.0141(3) Uani 1 1 d .
C2 C 0.21807(12) 0.20952(16) -0.00041(9) 0.0180(3) Uani 1 1 d .
H2 H 0.1968 0.2363 -0.0518 0.022 Uiso 1 1 calc R
C3 C 0.30658(12) 0.13764(17) 0.02899(10) 0.0206(4) Uani 1 1 d .
H3 H 0.3450 0.1154 -0.0027 0.025 Uiso 1 1 calc R
C4 C 0.33983(12) 0.09775(16) 0.10387(10) 0.0204(4) Uani 1 1 d .
H4 H 0.4012 0.0500 0.1240 0.024 Uiso 1 1 calc R
C5 C 0.28199(12) 0.12877(16) 0.14882(10) 0.0189(3) Uani 1 1 d .
H5 H 0.3038 0.1013 0.2002 0.023 Uiso 1 1 calc R
C6 C 0.19236(12) 0.19949(16) 0.12024(9) 0.0164(3) Uani 1 1 d .
H6 H 0.1532 0.2183 0.1519 0.020 Uiso 1 1 calc R
C7 C 0.02258(11) 0.31930(15) -0.06526(9) 0.0148(3) Uani 1 1 d .
H7A H 0.0719 0.3417 -0.0910 0.018 Uiso 1 1 calc R
H7B H -0.0309 0.3881 -0.0793 0.018 Uiso 1 1 calc R
C8 C -0.00667(13) 0.12982(17) -0.18629(9) 0.0183(3) Uani 1 1 d .
H8A H 0.0652 0.1110 -0.1747 0.027 Uiso 1 1 calc R
H8B H -0.0242 0.2110 -0.2170 0.027 Uiso 1 1 calc R
H8C H -0.0461 0.0546 -0.2143 0.027 Uiso 1 1 calc R
C9 C -0.16981(11) 0.18935(15) -0.13556(8) 0.0115(3) Uani 1 1 d .
H9A H -0.1864 0.2321 -0.1858 0.014 Uiso 1 1 calc R
H9B H -0.2077 0.1044 -0.1418 0.014 Uiso 1 1 calc R
C10 C -0.29489(11) 0.34374(15) -0.12051(9) 0.0126(3) Uani 1 1 d .
C11 C -0.37011(12) 0.28904(17) -0.18119(10) 0.0209(4) Uani 1 1 d .
H11 H -0.3595 0.2058 -0.2018 0.025 Uiso 1 1 calc R
C12 C -0.46100(13) 0.35618(19) -0.21179(11) 0.0268(4) Uani 1 1 d .
H12 H -0.5126 0.3180 -0.2530 0.032 Uiso 1 1 calc R
C13 C -0.47680(13) 0.47773(18) -0.18283(11) 0.0240(4) Uani 1 1 d .
H13 H -0.5394 0.5224 -0.2032 0.029 Uiso 1 1 calc R
C14 C -0.40080(13) 0.53404(17) -0.12388(10) 0.0213(4) Uani 1 1 d .
H14 H -0.4107 0.6190 -0.1048 0.026 Uiso 1 1 calc R
C15 C -0.31014(12) 0.46756(15) -0.09242(9) 0.0160(3) Uani 1 1 d .
H15 H -0.2585 0.5067 -0.0517 0.019 Uiso 1 1 calc R
C16 C -0.19925(11) 0.21494(15) -0.01379(8) 0.0124(3) Uani 1 1 d .
H16A H -0.2411 0.1332 -0.0253 0.015 Uiso 1 1 calc R
H16B H -0.2303 0.2773 0.0132 0.015 Uiso 1 1 calc R
C17 C -0.09765(14) 0.15979(17) 0.13779(9) 0.0216(4) Uani 1 1 d .
H17A H -0.1474 0.0894 0.1346 0.032 Uiso 1 1 calc R
H17B H -0.1239 0.2456 0.1484 0.032 Uiso 1 1 calc R
H17C H -0.0352 0.1387 0.1784 0.032 Uiso 1 1 calc R
C18 C 0.00092(11) 0.32729(15) 0.05688(9) 0.0152(3) Uani 1 1 d .
H18A H -0.0463 0.4023 0.0374 0.018 Uiso 1 1 calc R
H18B H 0.0376 0.3451 0.1108 0.018 Uiso 1 1 calc R
F1 F -0.16022(9) -0.12472(12) -0.29980(7) 0.0414(3) Uani 1 1 d .
F2 F -0.25096(10) 0.06240(13) -0.29977(7) 0.0418(3) Uani 1 1 d .
F3 F -0.18439(9) 0.02725(11) -0.39316(7) 0.0323(3) Uani 1 1 d .
F4 F -0.31438(9) -0.09949(13) -0.38598(7) 0.0404(3) Uani 1 1 d .
B1 B -0.22809(14) -0.0326(2) -0.34462(11) 0.0196(4) Uani 1 1 d .
N3 N 0.14061(13) 0.51101(16) 0.21554(9) 0.0288(4) Uani 1 1 d .
C19 C 0.21523(15) 0.45969(18) 0.24608(10) 0.0231(4) Uani 1 1 d .
C20 C 0.30969(16) 0.3933(2) 0.28540(12) 0.0300(4) Uani 1 1 d .
H20A H 0.2961(18) 0.310(3) 0.3069(13) 0.046(7) Uiso 1 1 d .
H20B H 0.348(2) 0.448(3) 0.3236(15) 0.055(7) Uiso 1 1 d .
H20C H 0.344(2) 0.379(3) 0.2511(15) 0.058(8) Uiso 1 1 d .
N4 N -0.5994(2) -0.3981(3) -0.57257(16) 0.0894(10) Uani 1 1 d .
C21 C -0.57097(17) -0.3036(2) -0.54177(13) 0.0389(5) Uani 1 1 d .
C22 C -0.53644(18) -0.1818(2) -0.50168(15) 0.0488(6) Uani 1 1 d .
H22A H -0.5700 -0.1058 -0.5328 0.073 Uiso 1 1 calc R
H22B H -0.4635 -0.1739 -0.4904 0.073 Uiso 1 1 calc R
H22C H -0.5521 -0.1821 -0.4544 0.073 Uiso 1 1 calc R

loop_
_atom_site_aniso_label
_atom_site_aniso_U_11
_atom_site_aniso_U_22
_atom_site_aniso_U_33
_atom_site_aniso_U_23
_atom_site_aniso_U_13
_atom_site_aniso_U_12
Pd1 0.01090(8) 0.00622(8) 0.00555(8) 0.00021(6) 0.00191(6) 0.00024(6)
P1 0.01175(17) 0.00901(18) 0.00790(18) 0.00151(14) 0.00264(14) 0.00038(14)
P2 0.01409(18) 0.00869(18) 0.00722(18) -0.00048(14) 0.00217(14) 0.00142(14)
N1 0.0134(6) 0.0107(6) 0.0160(7) -0.0002(5) 0.0004(5) -0.0018(5)
N2 0.0121(6) 0.0116(6) 0.0085(6) 0.0003(5) 0.0019(5) 0.0021(5)
C1 0.0125(7) 0.0085(7) 0.0179(8) -0.0019(6) 0.0002(6) -0.0037(6)
C2 0.0167(8) 0.0166(8) 0.0173(8) 0.0005(6) 0.0009(6) -0.0045(6)
C3 0.0160(8) 0.0175(8) 0.0280(9) -0.0037(7) 0.0066(7) -0.0037(6)
C4 0.0131(7) 0.0143(8) 0.0283(9) -0.0001(7) -0.0007(7) -0.0007(6)
C5 0.0167(8) 0.0141(8) 0.0185(8) 0.0003(6) -0.0043(6) -0.0054(6)
C6 0.0156(7) 0.0133(7) 0.0174(8) -0.0024(6) 0.0015(6) -0.0049(6)
C7 0.0151(7) 0.0113(7) 0.0151(8) 0.0030(6) 0.0009(6) -0.0027(6)
C8 0.0243(8) 0.0215(8) 0.0118(8) 0.0052(6) 0.0096(7) 0.0063(7)
C9 0.0118(7) 0.0119(7) 0.0088(7) -0.0006(6) 0.0008(6) 0.0001(6)
C10 0.0113(7) 0.0131(7) 0.0130(7) 0.0042(6) 0.0033(6) 0.0010(6)
C11 0.0185(8) 0.0178(8) 0.0213(9) -0.0018(7) -0.0006(7) 0.0022(6)
C12 0.0168(8) 0.0278(9) 0.0268(10) 0.0015(8) -0.0052(7) 0.0008(7)
C13 0.0145(8) 0.0246(9) 0.0304(10) 0.0111(7) 0.0039(7) 0.0068(7)
C14 0.0230(9) 0.0145(8) 0.0287(9) 0.0042(7) 0.0118(7) 0.0048(6)
C15 0.0148(7) 0.0138(8) 0.0191(8) 0.0003(6) 0.0051(6) -0.0011(6)
C16 0.0128(7) 0.0125(7) 0.0112(7) 0.0012(6) 0.0031(6) 0.0007(6)
C17 0.0353(10) 0.0208(9) 0.0113(8) 0.0017(7) 0.0110(7) 0.0097(7)
C18 0.0150(7) 0.0099(7) 0.0168(8) -0.0032(6) -0.0003(6) 0.0004(6)
F1 0.0350(6) 0.0364(7) 0.0504(8) 0.0196(6) 0.0106(6) 0.0046(5)
F2 0.0530(8) 0.0447(7) 0.0320(7) -0.0164(6) 0.0197(6) 0.0027(6)
F3 0.0422(7) 0.0268(6) 0.0368(6) 0.0052(5) 0.0250(5) -0.0018(5)
F4 0.0296(6) 0.0444(7) 0.0432(7) -0.0114(6) 0.0061(5) -0.0146(5)
B1 0.0208(9) 0.0203(9) 0.0189(9) -0.0013(7) 0.0081(8) -0.0025(7)
N3 0.0370(9) 0.0302(9) 0.0234(8) -0.0037(7) 0.0156(7) -0.0062(7)
C19 0.0364(11) 0.0211(9) 0.0170(8) -0.0068(7) 0.0161(8) -0.0117(8)
C20 0.0355(11) 0.0287(11) 0.0257(10) -0.0056(9) 0.0097(9) -0.0074(9)
N4 0.130(3) 0.0724(18) 0.0824(19) -0.0487(16) 0.0565(19) -0.0552(18)
C21 0.0420(12) 0.0413(12) 0.0417(12) -0.0154(10) 0.0250(10) -0.0134(10)
C22 0.0394(12) 0.0496(14) 0.0674(17) -0.0318(13) 0.0312(12) -0.0151(11)

loop_
_atom_type_symbol
_atom_type_description
_atom_type_scat_dispersion_real
_atom_type_scat_dispersion_imag
_atom_type_scat_source
Pd Pd -0.9988 1.0072 'International Tables Vol C Tables 4.2.6.8 and 6.1.1.4'
C C 0.0033 0.0016 'International Tables Vol C Tables 4.2.6.8 and 6.1.1.4'
H H 0.0000 0.0000 'International Tables Vol C Tables 4.2.6.8 and 6.1.1.4'
P P 0.1023 0.0942 'International Tables Vol C Tables 4.2.6.8 and 6.1.1.4'
N N 0.0061 0.0033 'International Tables Vol C Tables 4.2.6.8 and 6.1.1.4'
B B 0.0013 0.0007 'International Tables Vol C Tables 4.2.6.8 and 6.1.1.4'
F F 0.0171 0.0103 'International Tables Vol C Tables 4.2.6.8 and 6.1.1.4'

loop_
_geom_angle_atom_site_label_1
_geom_angle_atom_site_label_2
_geom_angle_atom_site_label_3
_geom_angle
_geom_angle_site_symmetry_1
_geom_angle_site_symmetry_3
P2 Pd1 P2 179.999(16) . 3
P2 Pd1 P1 99.777(14) . 3
P2 Pd1 P1 80.222(14) 3 3
P2 Pd1 P1 80.225(14) . .
P2 Pd1 P1 99.776(14) 3 .
P1 Pd1 P1 180.0 3 .
C8 P1 C9 101.10(7) . .
C8 P1 C7 103.44(8) . .
C9 P1 C7 103.35(7) . .
C8 P1 Pd1 125.51(6) . .
C9 P1 Pd1 109.99(5) . .
C7 P1 Pd1 111.03(5) . .
C17 P2 C16 99.61(8) . .
C17 P2 C18 104.26(8) . .
C16 P2 C18 103.97(7) . .
C17 P2 Pd1 124.24(6) . .
C16 P2 Pd1 112.45(5) . .
C18 P2 Pd1 110.16(5) . .
C1 N1 C18 118.24(13) . .
C1 N1 C7 116.74(13) . .
C18 N1 C7 111.65(12) . .
C10 N2 C9 113.82(12) . .
C10 N2 C16 110.85(11) . .
C9 N2 C16 114.71(12) . .
C6 C1 C2 117.93(14) . .
C6 C1 N1 121.66(14) . .
C2 C1 N1 120.35(14) . .
C3 C2 C1 120.69(16) . .
C3 C2 H2 119.7 . .
C1 C2 H2 119.7 . .
C4 C3 C2 121.01(16) . .
C4 C3 H3 119.5 . .
C2 C3 H3 119.5 . .
C5 C4 C3 118.73(15) . .
C5 C4 H4 120.6 . .
C3 C4 H4 120.6 . .
C4 C5 C6 121.19(16) . .
C4 C5 H5 119.4 . .
C6 C5 H5 119.4 . .
C5 C6 C1 120.43(15) . .
C5 C6 H6 119.8 . .
C1 C6 H6 119.8 . .
N1 C7 P1 113.05(10) . .
N1 C7 H7A 109.0 . .
P1 C7 H7A 109.0 . .
N1 C7 H7B 109.0 . .
P1 C7 H7B 109.0 . .
H7A C7 H7B 107.8 . .
P1 C8 H8A 109.5 . .
P1 C8 H8B 109.5 . .
H8A C8 H8B 109.5 . .
P1 C8 H8C 109.5 . .
H8A C8 H8C 109.5 . .
H8B C8 H8C 109.5 . .
N2 C9 P1 111.69(10) . .
N2 C9 H9A 109.3 . .
P1 C9 H9A 109.3 . .
N2 C9 H9B 109.3 . .
P1 C9 H9B 109.3 . .
H9A C9 H9B 107.9 . .
C11 C10 C15 119.43(14) . .
C11 C10 N2 122.43(14) . .
C15 C10 N2 118.14(13) . .
C10 C11 C12 119.97(16) . .
C10 C11 H11 120.0 . .
C12 C11 H11 120.0 . .
C13 C12 C11 120.50(16) . .
C13 C12 H12 119.7 . .
C11 C12 H12 119.7 . .
C12 C13 C14 119.51(16) . .
C12 C13 H13 120.2 . .
C14 C13 H13 120.2 . .
C13 C14 C15 120.54(16) . .
C13 C14 H14 119.7 . .
C15 C14 H14 119.7 . .
C14 C15 C10 120.01(15) . .
C14 C15 H15 120.0 . .
C10 C15 H15 120.0 . .
N2 C16 P2 114.25(10) . .
N2 C16 H16A 108.7 . .
P2 C16 H16A 108.7 . .
N2 C16 H16B 108.7 . .
P2 C16 H16B 108.7 . .
H16A C16 H16B 107.6 . .
P2 C17 H17A 109.5 . .
P2 C17 H17B 109.5 . .
H17A C17 H17B 109.5 . .
P2 C17 H17C 109.5 . .
H17A C17 H17C 109.5 . .
H17B C17 H17C 109.5 . .
N1 C18 P2 113.63(10) . .
N1 C18 H18A 108.8 . .
P2 C18 H18A 108.8 . .
N1 C18 H18B 108.8 . .
P2 C18 H18B 108.8 . .
H18A C18 H18B 107.7 . .
F2 B1 F4 109.94(15) . .
F2 B1 F3 110.07(15) . .
F4 B1 F3 109.67(15) . .
F2 B1 F1 109.84(15) . .
F4 B1 F1 108.74(15) . .
F3 B1 F1 108.55(15) . .
N3 C19 C20 179.3(2) . .
C19 C20 H20A 109.4(14) . .
C19 C20 H20B 109.2(16) . .
H20A C20 H20B 109(2) . .
C19 C20 H20C 108.3(16) . .
H20A C20 H20C 112(2) . .
H20B C20 H20C 109(2) . .
N4 C21 C22 178.7(3) . .
C21 C22 H22A 109.5 . .
C21 C22 H22B 109.5 . .
H22A C22 H22B 109.5 . .
C21 C22 H22C 109.5 . .
H22A C22 H22C 109.5 . .
H22B C22 H22C 109.5 . .

loop_
_geom_bond_atom_site_label_1
_geom_bond_atom_site_label_2
_geom_bond_distance
_geom_bond_site_symmetry_2
Pd1 P2 2.3254(4) .
Pd1 P2 2.3254(4) 3
Pd1 P1 2.3396(4) 3
Pd1 P1 2.3396(4) .
P1 C8 1.8090(16) .
P1 C9 1.8381(15) .
P1 C7 1.8606(15) .
P2 C17 1.8081(16) .
P2 C16 1.8408(15) .
P2 C18 1.8615(16) .
N1 C1 1.4131(19) .
N1 C18 1.452(2) .
N1 C7 1.456(2) .
N2 C10 1.4379(18) .
N2 C9 1.4562(19) .
N2 C16 1.4660(19) .
C1 C6 1.401(2) .
C1 C2 1.404(2) .
C2 C3 1.387(2) .
C2 H2 0.9500 .
C3 C4 1.385(2) .
C3 H3 0.9500 .
C4 C5 1.383(2) .
C4 H4 0.9500 .
C5 C6 1.391(2) .
C5 H5 0.9500 .
C6 H6 0.9500 .
C7 H7A 0.9900 .
C7 H7B 0.9900 .
C8 H8A 0.9800 .
C8 H8B 0.9800 .
C8 H8C 0.9800 .
C9 H9A 0.9900 .
C9 H9B 0.9900 .
C10 C11 1.388(2) .
C10 C15 1.390(2) .
C11 C12 1.391(2) .
C11 H11 0.9500 .
C12 C13 1.379(3) .
C12 H12 0.9500 .
C13 C14 1.382(3) .
C13 H13 0.9500 .
C14 C15 1.387(2) .
C14 H14 0.9500 .
C15 H15 0.9500 .
C16 H16A 0.9900 .
C16 H16B 0.9900 .
C17 H17A 0.9800 .
C17 H17B 0.9800 .
C17 H17C 0.9800 .
C18 H18A 0.9900 .
C18 H18B 0.9900 .
F1 B1 1.394(2) .
F2 B1 1.374(2) .
F3 B1 1.388(2) .
F4 B1 1.381(2) .
N3 C19 1.140(3) .
C19 C20 1.453(3) .
C20 H20A 0.97(3) .
C20 H20B 0.92(3) .
C20 H20C 0.94(3) .
N4 C21 1.112(3) .
C21 C22 1.432(3) .
C22 H22A 0.9800 .
C22 H22B 0.9800 .
C22 H22C 0.9800 .
